data_7215624
loop_
_publ_author_name
'Yao, Qing-Xia'
'Jin, Xu-Hui'
'Ju, Zhan-Feng'
'Zhang, Hai-Xia'
'Zhang, Jie'

_publ_section_title
;
 Supramolecular Borromean sheet consisting of threefold parallel
 interwoven 44-sql layers assembled by a flexible bipyridinium ligand
;
_journal_coden_ASTM CRECF4
_journal_issue 8
_journal_name_full CrystEngComm
_journal_page_first 1502
_journal_page_last 1504
_journal_paper_doi 10.1039/b901516g
_journal_volume 11
_journal_year 2009
_chemical_formula_moiety 'C34 H32 N2 Ni O12, 9(H2O)'
_chemical_formula_sum 'C34 H50 N2 Ni O21'
_chemical_formula_weight 881.46
_space_group_IT_number 14
_symmetry_cell_setting monoclinic
_symmetry_space_group_name_Hall '-P 2ybc'
_symmetry_space_group_name_H-M 'P 1 21/c 1'
_atom_sites_solution_hydrogens geom
_atom_sites_solution_primary direct
_atom_sites_solution_secondary difmap
_audit_creation_method SHELXL-97
_cell_angle_alpha 90.00
_cell_angle_beta 97.012(5)
_cell_angle_gamma 90.00
_cell_formula_units_Z 4
_cell_length_a 13.087(4)
_cell_length_b 23.552(6)
_cell_length_c 13.954(4)
_cell_measurement_reflns_used 10085
_cell_measurement_temperature 293(2)
_cell_measurement_theta_max 27.4642
_cell_measurement_theta_min 3.0315
_cell_volume 4269(2)
_computing_cell_refinement 'CrystalClear (Rigaku/MSC Inc., 2005)'
_computing_data_collection 'CrystalClear (Rigaku/MSC Inc., 2005)'
_computing_data_reduction 'CrystalClear (Rigaku/MSC Inc., 2005)'
_computing_structure_refinement 'SHELXL-97 (Sheldrick, 1997)'
_computing_structure_solution 'SHELXS-97 (Sheldrick, 1990)'
_diffrn_ambient_temperature 293(2)
_diffrn_measured_fraction_theta_full 0.987
_diffrn_measured_fraction_theta_max 0.987
_diffrn_measurement_device_type 'CCD area detector'
_diffrn_measurement_method CCD_Profile_fitting
_diffrn_radiation_monochromator graphite
_diffrn_radiation_source 'fine-focus sealed tube'
_diffrn_radiation_type MoK\a
_diffrn_radiation_wavelength 0.71073
_diffrn_reflns_av_R_equivalents 0.0513
_diffrn_reflns_av_sigmaI/netI 0.0447
_diffrn_reflns_limit_h_max 16
_diffrn_reflns_limit_h_min -14
_diffrn_reflns_limit_k_max 29
_diffrn_reflns_limit_k_min -30
_diffrn_reflns_limit_l_max 18
_diffrn_reflns_limit_l_min -17
_diffrn_reflns_number 32662
_diffrn_reflns_theta_full 27.48
_diffrn_reflns_theta_max 27.48
_diffrn_reflns_theta_min 2.94
_exptl_absorpt_coefficient_mu 0.534
_exptl_absorpt_correction_T_max 1.0000
_exptl_absorpt_correction_T_min 0.2724
_exptl_absorpt_correction_type multi-scan
_exptl_absorpt_process_details '(R.H. Blessing, 1995&1997)'
_exptl_crystal_colour green
_exptl_crystal_density_diffrn 1.371
_exptl_crystal_density_method 'not measured'
_exptl_crystal_description lamellate
_exptl_crystal_F_000 1784
_exptl_crystal_size_max 0.6500
_exptl_crystal_size_mid 0.6500
_exptl_crystal_size_min 0.0700
_refine_diff_density_max 0.876
_refine_diff_density_min -0.639
_refine_diff_density_rms 0.085
_refine_ls_extinction_method none
_refine_ls_goodness_of_fit_ref 1.069
_refine_ls_hydrogen_treatment mixed
_refine_ls_matrix_type full
_refine_ls_number_parameters 555
_refine_ls_number_reflns 9646
_refine_ls_number_restraints 8
_refine_ls_restrained_S_all 1.069
_refine_ls_R_factor_all 0.0855
_refine_ls_R_factor_gt 0.0750
_refine_ls_shift/su_max 0.000
_refine_ls_shift/su_mean 0.000
_refine_ls_structure_factor_coef Fsqd
_refine_ls_weighting_details 'calc w=1/[\s^2^(Fo^2^)+(0.1606P)^2^+1.3480P] where P=(Fo^2^+2Fc^2^)/3'
_refine_ls_weighting_scheme calc
_refine_ls_wR_factor_gt 0.2307
_refine_ls_wR_factor_ref 0.2444
_reflns_number_gt 7985
_reflns_number_total 9646
_reflns_threshold_expression >2sigma(I)
_cod_duplicate_entry 7200958
_cod_data_source_file b901516g.txt
_cod_data_source_block 1
_cod_depositor_comments
;
The following automatic conversions were performed:

'_exptl_absorpt_correction_type' value 'Multi-scan' changed to
'multi-scan' according to
/usr/data/users/saulius/automatic-downloads/retrospective/RSC/lib/dictionaries/cif_core.dic
dictionary named 'cif_core.dic' version 2.4.2 from 2011-04-26.

Automatic conversion script
Id: cif_fix_values 2281 2013-09-26 08:29:07Z andrius 

 Updated bibliographic information.

 Antanas Vaitkus,
 2019-09-18

 Marked entry as a duplicate of entry 7200958.

 Antanas Vaitkus,
 2019-09-18
;
_cod_original_sg_symbol_Hall -P_2ybc
_cod_original_sg_symbol_H-M P2(1)/c
_cod_database_code 7215624

loop_
_symmetry_equiv_pos_as_xyz
'x, y, z'
'-x, y+1/2, -z+1/2'
'-x, -y, -z'
'x, -y-1/2, z-1/2'

loop_
_atom_site_label
_atom_site_type_symbol
_atom_site_fract_x
_atom_site_fract_y
_atom_site_fract_z
_atom_site_U_iso_or_equiv
_atom_site_adp_type
_atom_site_occupancy
_atom_site_symmetry_multiplicity
_atom_site_calc_flag
_atom_site_refinement_flags
Ni1 Ni 0.58217(3) 0.423141(15) 0.13284(2) 0.03875(17) Uani 1 1 d .
O1 O 0.54785(19) 0.41515(10) 0.27108(15) 0.0490(5) Uani 1 1 d .
O1W O 0.45188(17) 0.47362(9) 0.09156(14) 0.0432(5) Uani 1 1 d D
O2 O 0.41529(18) 0.47397(10) 0.26887(15) 0.0502(5) Uani 1 1 d .
O2W O 0.65815(19) 0.49803(10) 0.16850(16) 0.0511(5) Uani 1 1 d D
O3 O 0.1882(3) -0.08919(15) 1.1458(2) 0.0831(10) Uani 1 1 d .
O3W O 0.7120(2) 0.37629(12) 0.18020(18) 0.0563(6) Uani 1 1 d D
O4 O 0.1808(2) -0.00118(15) 1.19901(19) 0.0806(9) Uani 1 1 d .
O4W O 0.62605(19) 0.42854(11) -0.00531(17) 0.0482(5) Uani 1 1 d D
O5 O 0.48766(17) 0.35417(9) 0.09191(14) 0.0443(5) Uani 1 1 d .
O5W O 0.6342(8) 0.2927(4) 0.3039(8) 0.253(5) Uani 1 1 d .
O6 O 0.5282(2) 0.33416(12) -0.05575(18) 0.0649(7) Uani 1 1 d .
O6W O 0.8574(5) 0.3345(5) 0.0770(6) 0.232(4) Uani 1 1 d .
O7 O 0.3321(2) 0.41373(10) -0.04472(18) 0.0563(6) Uani 1 1 d .
O7W O 0.9688(7) 0.3980(6) 0.0021(14) 0.381(9) Uani 1 1 d .
O8 O 0.1702(3) 0.40211(16) -0.0194(3) 0.1028(12) Uani 1 1 d .
O8W O 0.6867(6) 0.2519(4) -0.0243(7) 0.227(4) Uani 1 1 d .
O9W O 0.1741(4) 0.5167(2) 0.0396(4) 0.1273(16) Uani 1 1 d .
O10W O -0.0127(5) 0.3224(3) 0.6575(7) 0.215(4) Uani 1 1 d .
O11W O 0.0818(4) 0.0872(2) 1.2691(4) 0.1248(16) Uani 1 1 d .
O12W O 0.0688(5) -0.1792(2) 1.0689(6) 0.179(3) Uani 1 1 d .
O13W O 0.6913(12) 0.2361(9) 0.1808(13) 0.422(11) Uani 1 1 d .
N1 N 0.4118(2) 0.34849(11) 0.72971(16) 0.0432(5) Uani 1 1 d .
N2 N 0.1174(2) 0.09988(13) 0.72704(19) 0.0512(6) Uani 1 1 d .
C1 C 0.4807(2) 0.44132(13) 0.31069(19) 0.0400(6) Uani 1 1 d .
C2 C 0.4794(2) 0.43078(12) 0.4171(2) 0.0398(6) Uani 1 1 d .
C3 C 0.5586(3) 0.40078(14) 0.4699(2) 0.0478(7) Uani 1 1 d .
H1 H 0.6134 0.3861 0.4384 0.057 Uiso 1 1 calc R
C4 C 0.3993(2) 0.45257(13) 0.4645(2) 0.0424(6) Uani 1 1 d .
H2 H 0.3451 0.4736 0.4294 0.051 Uiso 1 1 calc R
C5 C 0.5583(3) 0.39210(14) 0.5680(2) 0.0486(7) Uani 1 1 d .
H3 H 0.6131 0.3717 0.6035 0.058 Uiso 1 1 calc R
C6 C 0.3995(2) 0.44340(14) 0.5625(2) 0.0441(6) Uani 1 1 d .
H4 H 0.3451 0.4581 0.5943 0.053 Uiso 1 1 calc R
C7 C 0.4786(2) 0.41296(12) 0.6148(2) 0.0416(6) Uani 1 1 d .
C8 C 0.4754(3) 0.40087(14) 0.7212(2) 0.0470(7) Uani 1 1 d .
H5 H 0.5460 0.3949 0.7540 0.056 Uiso 1 1 calc R
H6 H 0.4445 0.4334 0.7521 0.056 Uiso 1 1 calc R
C9 C 0.4578(3) 0.29717(15) 0.7341(2) 0.0515(7) Uani 1 1 d .
H7 H 0.5307 0.2949 0.7385 0.062 Uiso 1 1 calc R
C10 C 0.3091(3) 0.35250(15) 0.7257(2) 0.0530(7) Uani 1 1 d .
H8 H 0.2776 0.3889 0.7239 0.064 Uiso 1 1 calc R
C11 C 0.4015(3) 0.24871(14) 0.7325(2) 0.0499(7) Uani 1 1 d .
H9 H 0.4353 0.2129 0.7355 0.060 Uiso 1 1 calc R
C12 C 0.2492(3) 0.30490(15) 0.7243(3) 0.0546(8) Uani 1 1 d .
H10 H 0.1766 0.3085 0.7220 0.066 Uiso 1 1 calc R
C13 C 0.2941(2) 0.25093(13) 0.72628(19) 0.0430(6) Uani 1 1 d .
C14 C 0.2316(2) 0.19828(13) 0.7229(2) 0.0441(6) Uani 1 1 d .
C15 C 0.2771(3) 0.14554(15) 0.7189(3) 0.0559(8) Uani 1 1 d .
H11 H 0.3488 0.1428 0.7143 0.067 Uiso 1 1 calc R
C16 C 0.1256(3) 0.19955(17) 0.7235(3) 0.0627(9) Uani 1 1 d .
H12 H 0.0908 0.2350 0.7223 0.075 Uiso 1 1 calc R
C17 C 0.2189(3) 0.09674(16) 0.7215(3) 0.0585(8) Uani 1 1 d .
H13 H 0.2510 0.0607 0.7194 0.070 Uiso 1 1 calc R
C18 C 0.0707(3) 0.15003(18) 0.7259(3) 0.0650(9) Uani 1 1 d .
H14 H -0.0017 0.1516 0.7267 0.078 Uiso 1 1 calc R
C19 C 0.0617(3) 0.04633(17) 0.7424(3) 0.0602(9) Uani 1 1 d .
H15 H 0.0775 0.0175 0.6947 0.072 Uiso 1 1 calc R
H16 H -0.0135 0.0533 0.7332 0.072 Uiso 1 1 calc R
C20 C 0.0936(2) 0.02465(15) 0.8429(2) 0.0509(7) Uani 1 1 d .
C21 C 0.1296(3) -0.03092(16) 0.8579(2) 0.0580(8) Uani 1 1 d .
H17 H 0.1361 -0.0550 0.8043 0.070 Uiso 1 1 calc R
C22 C 0.0877(3) 0.05980(16) 0.9220(3) 0.0548(8) Uani 1 1 d .
H18 H 0.0642 0.0978 0.9125 0.066 Uiso 1 1 calc R
C23 C 0.1559(3) -0.05101(17) 0.9520(3) 0.0586(8) Uani 1 1 d .
H19 H 0.1791 -0.0890 0.9623 0.070 Uiso 1 1 calc R
C24 C 0.1159(3) 0.03961(17) 1.0150(2) 0.0558(8) Uani 1 1 d .
H20 H 0.1130 0.0642 1.0686 0.067 Uiso 1 1 calc R
C25 C 0.1482(2) -0.01568(16) 1.0305(2) 0.0511(7) Uani 1 1 d .
C26 C 0.1748(3) -0.03747(19) 1.1328(3) 0.0604(9) Uani 1 1 d .
C27 C 0.4701(3) 0.33173(13) 0.0094(2) 0.0452(6) Uani 1 1 d .
C28 C 0.3739(3) 0.29653(13) -0.01008(19) 0.0456(7) Uani 1 1 d .
C29 C 0.3857(3) 0.23789(15) -0.0126(2) 0.0585(9) Uani 1 1 d .
H21 H 0.4527 0.2217 -0.0069 0.070 Uiso 1 1 calc R
C30 C 0.2988(4) 0.20261(17) -0.0237(3) 0.0741(13) Uani 1 1 d .
H22 H 0.3071 0.1626 -0.0248 0.089 Uiso 1 1 calc R
C31 C 0.2023(4) 0.22547(18) -0.0328(3) 0.0683(11) Uani 1 1 d .
H23 H 0.1437 0.2013 -0.0395 0.082 Uiso 1 1 calc R
C32 C 0.1894(3) 0.28339(17) -0.0325(3) 0.0631(9) Uani 1 1 d .
H24 H 0.1219 0.2989 -0.0396 0.076 Uiso 1 1 calc R
C33 C 0.2746(3) 0.31996(14) -0.0217(2) 0.0484(7) Uani 1 1 d .
C34 C 0.2579(3) 0.38304(15) -0.0288(2) 0.0550(8) Uani 1 1 d .
H1W H 0.438(4) 0.468(2) 0.1497(19) 0.097(17) Uiso 1 1 d D
H2W H 0.413(3) 0.4512(17) 0.056(3) 0.076(13) Uiso 1 1 d D
H3W H 0.670(3) 0.5225(14) 0.125(2) 0.059(11) Uiso 1 1 d D
H4W H 0.717(2) 0.492(2) 0.200(3) 0.100(18) Uiso 1 1 d D
H5W H 0.738(8) 0.401(3) 0.143(6) 0.20(4) Uiso 1 1 d D
H6W H 0.728(5) 0.389(3) 0.237(2) 0.13(2) Uiso 1 1 d D
H7W H 0.583(4) 0.4536(19) -0.030(4) 0.098(17) Uiso 1 1 d D
H8W H 0.606(5) 0.3944(13) -0.022(4) 0.12(2) Uiso 1 1 d D

loop_
_atom_site_aniso_label
_atom_site_aniso_U_11
_atom_site_aniso_U_22
_atom_site_aniso_U_33
_atom_site_aniso_U_23
_atom_site_aniso_U_13
_atom_site_aniso_U_12
Ni1 0.0410(3) 0.0443(3) 0.0304(2) 0.00116(12) 0.00204(16) 0.00238(13)
O1 0.0582(13) 0.0587(13) 0.0309(10) 0.0029(8) 0.0086(9) 0.0084(10)
O1W 0.0463(11) 0.0484(12) 0.0342(10) 0.0021(8) 0.0013(9) 0.0022(9)
O2 0.0544(13) 0.0576(13) 0.0383(10) 0.0055(9) 0.0043(9) 0.0055(10)
O2W 0.0540(13) 0.0510(13) 0.0452(12) 0.0045(9) -0.0064(10) -0.0057(10)
O3 0.092(2) 0.089(2) 0.0603(17) 0.0254(15) -0.0231(15) -0.0176(17)
O3W 0.0520(13) 0.0653(15) 0.0483(13) -0.0057(11) -0.0075(10) 0.0156(11)
O4 0.0774(19) 0.111(3) 0.0473(14) -0.0025(14) -0.0160(13) 0.0156(17)
O4W 0.0497(13) 0.0556(14) 0.0397(11) 0.0026(9) 0.0079(10) 0.0045(10)
O5 0.0508(12) 0.0475(12) 0.0336(9) -0.0003(8) 0.0007(8) -0.0032(9)
O5W 0.250(10) 0.210(8) 0.278(11) 0.087(8) -0.056(8) -0.112(8)
O6 0.0705(16) 0.0731(17) 0.0545(13) -0.0182(12) 0.0212(12) -0.0096(12)
O6W 0.122(5) 0.408(13) 0.171(6) -0.041(7) 0.036(4) 0.058(7)
O7 0.0592(14) 0.0467(13) 0.0587(14) 0.0097(10) -0.0105(11) -0.0048(10)
O7W 0.116(6) 0.270(12) 0.77(3) 0.161(15) 0.117(11) 0.062(7)
O8 0.0621(19) 0.076(2) 0.172(4) 0.011(2) 0.024(2) 0.0119(15)
O8W 0.145(6) 0.250(10) 0.286(10) -0.080(8) 0.025(6) 0.018(6)
O9W 0.105(3) 0.094(3) 0.193(5) -0.008(3) 0.058(3) 0.012(2)
O10W 0.125(5) 0.142(5) 0.368(12) 0.062(6) -0.007(6) 0.020(4)
O11W 0.102(3) 0.130(4) 0.135(4) -0.038(3) -0.017(3) 0.003(3)
O12W 0.148(5) 0.099(4) 0.291(9) -0.029(4) 0.025(5) -0.018(3)
O13W 0.308(15) 0.55(3) 0.43(2) -0.129(18) 0.128(13) -0.279(18)
N1 0.0530(14) 0.0462(14) 0.0310(11) 0.0015(9) 0.0076(10) -0.0033(10)
N2 0.0493(15) 0.0605(17) 0.0418(13) 0.0107(12) -0.0031(11) -0.0123(12)
C1 0.0425(14) 0.0424(15) 0.0350(13) -0.0002(11) 0.0050(11) -0.0080(11)
C2 0.0480(16) 0.0391(14) 0.0326(13) 0.0002(10) 0.0067(11) -0.0079(11)
C3 0.0495(16) 0.0553(19) 0.0401(15) 0.0052(13) 0.0111(12) 0.0046(13)
C4 0.0419(14) 0.0448(15) 0.0406(14) 0.0029(11) 0.0055(11) -0.0009(11)
C5 0.0505(17) 0.0580(19) 0.0372(14) 0.0057(12) 0.0049(12) 0.0047(13)
C6 0.0453(15) 0.0501(17) 0.0378(14) -0.0015(12) 0.0082(11) -0.0032(12)
C7 0.0511(16) 0.0405(14) 0.0337(13) 0.0000(10) 0.0067(12) -0.0065(11)
C8 0.0609(19) 0.0481(17) 0.0321(13) -0.0003(11) 0.0063(12) -0.0085(13)
C9 0.0478(17) 0.0542(19) 0.0516(17) 0.0035(13) 0.0030(13) -0.0004(13)
C10 0.0595(19) 0.0475(18) 0.0548(17) 0.0034(13) 0.0179(15) 0.0022(14)
C11 0.0494(17) 0.0460(17) 0.0532(17) 0.0020(13) 0.0020(13) 0.0051(13)
C12 0.0496(17) 0.0534(19) 0.064(2) 0.0047(15) 0.0186(15) 0.0032(13)
C13 0.0474(15) 0.0500(16) 0.0322(13) 0.0049(11) 0.0064(11) 0.0019(12)
C14 0.0465(15) 0.0504(17) 0.0348(13) 0.0070(11) 0.0023(11) -0.0028(12)
C15 0.0481(17) 0.0536(19) 0.068(2) 0.0085(15) 0.0157(15) -0.0037(14)
C16 0.0469(18) 0.061(2) 0.078(2) 0.0067(18) 0.0011(16) 0.0038(15)
C17 0.058(2) 0.0487(19) 0.069(2) 0.0087(16) 0.0120(17) -0.0013(15)
C18 0.0431(17) 0.069(2) 0.080(2) 0.0060(19) -0.0032(17) -0.0048(15)
C19 0.059(2) 0.067(2) 0.0510(18) 0.0121(15) -0.0090(15) -0.0229(16)
C20 0.0445(16) 0.0604(19) 0.0453(15) 0.0064(13) -0.0046(13) -0.0190(13)
C21 0.062(2) 0.059(2) 0.0509(17) 0.0003(14) -0.0036(15) -0.0125(16)
C22 0.0532(18) 0.0556(19) 0.0537(18) 0.0054(15) -0.0013(15) -0.0060(14)
C23 0.0565(19) 0.060(2) 0.0563(19) 0.0084(15) -0.0036(15) -0.0098(15)
C24 0.0493(17) 0.069(2) 0.0471(16) -0.0020(15) -0.0011(14) -0.0135(15)
C25 0.0389(15) 0.064(2) 0.0475(16) 0.0092(14) -0.0049(12) -0.0126(13)
C26 0.0485(18) 0.079(3) 0.0495(18) 0.0109(17) -0.0105(14) -0.0095(16)
C27 0.0539(17) 0.0418(15) 0.0388(14) 0.0010(11) 0.0009(12) 0.0018(12)
C28 0.0615(18) 0.0439(16) 0.0304(12) -0.0001(11) 0.0010(12) -0.0031(13)
C29 0.084(3) 0.0465(18) 0.0428(16) -0.0030(13) 0.0006(16) -0.0010(16)
C30 0.129(4) 0.045(2) 0.0468(18) -0.0009(14) 0.003(2) -0.020(2)
C31 0.084(3) 0.068(2) 0.0522(19) 0.0005(16) 0.0049(18) -0.028(2)
C32 0.069(2) 0.066(2) 0.0527(19) 0.0011(16) 0.0018(16) -0.0163(18)
C33 0.0563(18) 0.0495(17) 0.0379(14) 0.0038(12) 0.0006(13) -0.0071(13)
C34 0.0556(19) 0.055(2) 0.0517(17) 0.0035(14) -0.0045(15) 0.0022(14)

loop_
_atom_type_symbol
_atom_type_description
_atom_type_scat_dispersion_real
_atom_type_scat_dispersion_imag
_atom_type_scat_source
C C 0.0033 0.0016 'International Tables Vol C Tables 4.2.6.8 and 6.1.1.4'
N N 0.0061 0.0033 'International Tables Vol C Tables 4.2.6.8 and 6.1.1.4'
Ni Ni 0.3393 1.1124 'International Tables Vol C Tables 4.2.6.8 and 6.1.1.4'
O O 0.0106 0.0060 'International Tables Vol C Tables 4.2.6.8 and 6.1.1.4'
H H 0.0000 0.0000 'International Tables Vol C Tables 4.2.6.8 and 6.1.1.4'

loop_
_geom_angle_atom_site_label_1
_geom_angle_atom_site_label_2
_geom_angle_atom_site_label_3
_geom_angle
O1 Ni1 O2W 90.34(10)
O1 Ni1 O3W 85.17(10)
O2W Ni1 O3W 91.50(10)
O1 Ni1 O5 89.74(9)
O2W Ni1 O5 172.22(9)
O3W Ni1 O5 96.27(10)
O1 Ni1 O4W 176.29(9)
O2W Ni1 O4W 89.53(10)
O3W Ni1 O4W 91.13(10)
O5 Ni1 O4W 90.88(9)
O1 Ni1 O1W 92.66(9)
O2W Ni1 O1W 86.17(9)
O3W Ni1 O1W 176.81(9)
O5 Ni1 O1W 86.05(9)
O4W Ni1 O1W 91.03(9)
C1 O1 Ni1 128.1(2)
C27 O5 Ni1 127.8(2)
C10 N1 C9 120.3(3)
C10 N1 C8 120.1(3)
C9 N1 C8 119.5(3)
C18 N2 C17 120.4(3)
C18 N2 C19 121.5(3)
C17 N2 C19 117.9(3)
O2 C1 O1 125.2(3)
O2 C1 C2 118.3(3)
O1 C1 C2 116.4(3)
C3 C2 C4 119.3(3)
C3 C2 C1 120.6(3)
C4 C2 C1 120.2(3)
C5 C3 C2 120.5(3)
C6 C4 C2 119.8(3)
C3 C5 C7 120.4(3)
C4 C6 C7 120.7(3)
C5 C7 C6 119.4(3)
C5 C7 C8 120.4(3)
C6 C7 C8 120.2(3)
N1 C8 C7 108.3(2)
N1 C9 C11 121.0(3)
N1 C10 C12 120.8(3)
C9 C11 C13 120.6(3)
C10 C12 C13 120.4(3)
C11 C13 C12 116.9(3)
C11 C13 C14 121.1(3)
C12 C13 C14 122.0(3)
C15 C14 C16 117.1(3)
C15 C14 C13 120.9(3)
C16 C14 C13 122.0(3)
C17 C15 C14 120.3(3)
C18 C16 C14 120.5(4)
N2 C17 C15 120.5(3)
N2 C18 C16 120.9(3)
N2 C19 C20 109.8(3)
C22 C20 C21 119.3(3)
C22 C20 C19 120.2(3)
C21 C20 C19 120.5(3)
C20 C21 C23 119.8(3)
C24 C22 C20 120.3(4)
C25 C23 C21 120.3(4)
C25 C24 C22 120.7(3)
C24 C25 C23 119.6(3)
C24 C25 C26 119.8(3)
C23 C25 C26 120.6(3)
O3 C26 O4 124.5(3)
O3 C26 C25 118.8(4)
O4 C26 C25 116.7(4)
O6 C27 O5 125.6(3)
O6 C27 C28 117.5(3)
O5 C27 C28 116.8(3)
C29 C28 C33 119.5(3)
C29 C28 C27 117.3(3)
C33 C28 C27 123.2(3)
C28 C29 C30 120.0(4)
C31 C30 C29 120.4(4)
C30 C31 C32 120.2(4)
C31 C32 C33 120.9(4)
C32 C33 C28 118.9(3)
C32 C33 C34 119.5(3)
C28 C33 C34 121.5(3)
O7 C34 O8 123.5(4)
O7 C34 C33 118.2(3)
O8 C34 C33 118.4(3)

loop_
_geom_bond_atom_site_label_1
_geom_bond_atom_site_label_2
_geom_bond_distance
Ni1 O1 2.042(2)
Ni1 O2W 2.056(2)
Ni1 O3W 2.066(2)
Ni1 O5 2.079(2)
Ni1 O4W 2.081(2)
Ni1 O1W 2.101(2)
O1 C1 1.255(4)
O2 C1 1.242(4)
O3 C26 1.241(5)
O4 C26 1.254(5)
O5 C27 1.263(4)
O6 C27 1.255(4)
O7 C34 1.252(4)
O8 C34 1.255(5)
N1 C10 1.342(4)
N1 C9 1.348(4)
N1 C8 1.501(4)
N2 C18 1.329(5)
N2 C17 1.342(5)
N2 C19 1.486(4)
C1 C2 1.508(4)
C2 C3 1.389(4)
C2 C4 1.403(4)
C3 C5 1.385(4)
C4 C6 1.384(4)
C5 C7 1.387(4)
C6 C7 1.390(4)
C7 C8 1.518(4)
C9 C11 1.357(5)
C10 C12 1.367(5)
C11 C13 1.398(4)
C12 C13 1.399(5)
C13 C14 1.484(4)
C14 C15 1.382(5)
C14 C16 1.388(5)
C15 C17 1.382(5)
C16 C18 1.373(5)
C19 C20 1.502(4)
C20 C22 1.390(5)
C20 C21 1.398(5)
C21 C23 1.399(5)
C22 C24 1.389(5)
C23 C25 1.389(5)
C24 C25 1.378(5)
C25 C26 1.517(4)
C27 C28 1.504(5)
C28 C29 1.391(5)
C28 C33 1.403(5)
C29 C30 1.403(6)
C30 C31 1.365(7)
C31 C32 1.374(6)
C32 C33 1.403(5)
C33 C34 1.503(5)
